data_4063974
loop_
_publ_author_name
'Otero, Antonio'
'Lara-S\'anchez, Agust\'in'
'Fern\'andez-Baeza, Juan'
'Alonso-Moreno, Carlos'
'Castro-Osma, Jose A.'
'M\'arquez-Segovia, I.'
'S\'anchez-Barba, Luis F.'
'Rodr\'iguez, Ana M.'
'Garcia-Martinez, Joaquin C.'

_publ_section_title
;
 Neutral and Cationic Aluminum Complexes Supported by Acetamidate and
 Thioacetamidate Heteroscorpionate Ligands as Initiators for Ring-Opening
 Polymerization of Cyclic Esters
;
_journal_issue 6
_journal_name_full Organometallics
_journal_page_first 1507
_journal_paper_doi 10.1021/om1010676
_journal_volume 30
_journal_year 2011
_chemical_formula_sum 'C20 H34 Al N5 O'
_chemical_formula_weight 387.50
_chemical_name_systematic
;
 ?
;
_space_group_IT_number 14
_symmetry_cell_setting monoclinic
_symmetry_space_group_name_Hall '-P 2ybc'
_symmetry_space_group_name_H-M 'P 1 21/c 1'
_atom_sites_solution_hydrogens geom
_atom_sites_solution_primary direct
_atom_sites_solution_secondary difmap
_audit_creation_method SHELXL-97
_cell_angle_alpha 90.00
_cell_angle_beta 101.262(16)
_cell_angle_gamma 90.00
_cell_formula_units_Z 4
_cell_length_a 10.784(5)
_cell_length_b 9.898(8)
_cell_length_c 22.511(9)
_cell_measurement_reflns_used 772
_cell_measurement_temperature 180(2)
_cell_measurement_theta_max 16.089
_cell_measurement_theta_min 2.167
_cell_volume 2357(2)
_computing_structure_refinement 'SHELXL-97 (Sheldrick, 1997)'
_diffrn_ambient_temperature 180(2)
_diffrn_measured_fraction_theta_full 1.000
_diffrn_measured_fraction_theta_max 1.000
_diffrn_measurement_device_type 'CCD area detector'
_diffrn_measurement_method 'omega and phi scans'
_diffrn_radiation_monochromator graphite
_diffrn_radiation_source 'fine-focus sealed tube'
_diffrn_radiation_type MoK\a
_diffrn_radiation_wavelength 0.71073
_diffrn_reflns_av_R_equivalents 0.1168
_diffrn_reflns_av_sigmaI/netI 0.1168
_diffrn_reflns_limit_h_max 11
_diffrn_reflns_limit_h_min -12
_diffrn_reflns_limit_k_max 11
_diffrn_reflns_limit_k_min -10
_diffrn_reflns_limit_l_max 26
_diffrn_reflns_limit_l_min -26
_diffrn_reflns_number 17157
_diffrn_reflns_theta_full 25.00
_diffrn_reflns_theta_max 25.00
_diffrn_reflns_theta_min 1.84
_exptl_absorpt_coefficient_mu 0.104
_exptl_absorpt_correction_T_max 0.9796
_exptl_absorpt_correction_T_min 0.9666
_exptl_absorpt_correction_type multi-scan
_exptl_absorpt_process_details SADABS
_exptl_crystal_colour colorless
_exptl_crystal_density_diffrn 1.092
_exptl_crystal_density_method 'not measured'
_exptl_crystal_description block
_exptl_crystal_F_000 840
_exptl_crystal_size_max 0.33
_exptl_crystal_size_mid 0.27
_exptl_crystal_size_min 0.20
_refine_diff_density_max 0.476
_refine_diff_density_min -0.300
_refine_diff_density_rms 0.056
_refine_ls_extinction_method none
_refine_ls_goodness_of_fit_ref 0.941
_refine_ls_hydrogen_treatment constr
_refine_ls_matrix_type full
_refine_ls_number_parameters 298
_refine_ls_number_reflns 4158
_refine_ls_number_restraints 114
_refine_ls_restrained_S_all 0.939
_refine_ls_R_factor_all 0.1996
_refine_ls_R_factor_gt 0.0786
_refine_ls_shift/su_max 0.024
_refine_ls_shift/su_mean 0.001
_refine_ls_structure_factor_coef Fsqd
_refine_ls_weighting_details 'calc w=1/[\s^2^(Fo^2^)+(0.1392P)^2^+0.0000P] where P=(Fo^2^+2Fc^2^)/3'
_refine_ls_weighting_scheme calc
_refine_ls_wR_factor_gt 0.1972
_refine_ls_wR_factor_ref 0.2308
_reflns_number_gt 1682
_reflns_number_total 4158
_reflns_threshold_expression >2sigma(I)
_cod_data_source_file om1010676_si_001.cif
_cod_data_source_block 7
_cod_original_sg_symbol_H-M P21/c
_cod_database_code 4063974

loop_
_symmetry_equiv_pos_as_xyz
'x, y, z'
'-x, y+1/2, -z+1/2'
'-x, -y, -z'
'x, -y-1/2, z-1/2'

loop_
_atom_site_label
_atom_site_type_symbol
_atom_site_fract_x
_atom_site_fract_y
_atom_site_fract_z
_atom_site_U_iso_or_equiv
_atom_site_adp_type
_atom_site_occupancy
_atom_site_symmetry_multiplicity
_atom_site_calc_flag
_atom_site_refinement_flags
_atom_site_disorder_assembly
_atom_site_disorder_group
Al1 Al 1.26994(16) 0.22083(16) 0.10633(8) 0.0559(6) Uani 1 1 d . . .
N1 N 1.1869(4) 0.0480(4) 0.08331(19) 0.0499(11) Uani 1 1 d . B .
N2 N 1.1500(4) -0.0406(4) 0.1239(2) 0.0525(12) Uani 1 1 d . . .
N3 N 0.9761(4) 0.1707(4) 0.13985(19) 0.0506(11) Uani 1 1 d . B .
N4 N 1.0099(4) 0.0656(4) 0.17954(18) 0.0458(11) Uani 1 1 d . . .
N5 N 1.2824(5) 0.0706(5) 0.2714(2) 0.0860(17) Uani 1 1 d . . .
O1 O 1.2713(3) 0.2007(3) 0.18482(16) 0.0551(10) Uani 1 1 d . A .
C1 C 1.1712(5) -0.0198(6) 0.0301(3) 0.0566(15) Uani 1 1 d . . .
C2 C 1.1244(6) -0.1486(6) 0.0370(3) 0.0670(17) Uani 1 1 d . B .
H2 H 1.1052 -0.2161 0.0066 0.080 Uiso 1 1 calc R . .
C3 C 1.1113(5) -0.1594(5) 0.0966(3) 0.0624(16) Uani 1 1 d . B .
C4 C 1.2048(6) 0.0429(6) -0.0247(3) 0.0706(17) Uani 1 1 d . B .
H4A H 1.2348 0.1354 -0.0153 0.106 Uiso 1 1 calc R . .
H4B H 1.1301 0.0448 -0.0574 0.106 Uiso 1 1 calc R . .
H4C H 1.2717 -0.0101 -0.0376 0.106 Uiso 1 1 calc R . .
C5 C 1.0611(7) -0.2731(5) 0.1298(3) 0.084(2) Uani 1 1 d . . .
H5A H 1.0639 -0.2465 0.1720 0.127 Uiso 1 1 calc R B .
H5B H 1.1133 -0.3539 0.1288 0.127 Uiso 1 1 calc R . .
H5C H 0.9736 -0.2929 0.1103 0.127 Uiso 1 1 calc R . .
C6 C 0.9212(5) 0.0395(5) 0.2130(2) 0.0529(14) Uani 1 1 d . B .
C7 C 0.8261(5) 0.1289(5) 0.1938(3) 0.0601(16) Uani 1 1 d . . .
H7 H 0.7492 0.1358 0.2082 0.072 Uiso 1 1 calc R B .
C8 C 0.8627(5) 0.2089(5) 0.1489(2) 0.0497(14) Uani 1 1 d . B .
C9 C 0.9372(6) -0.0673(6) 0.2616(3) 0.0705(18) Uani 1 1 d . . .
H9A H 1.0183 -0.1133 0.2636 0.106 Uiso 1 1 calc R B .
H9B H 0.8683 -0.1331 0.2521 0.106 Uiso 1 1 calc R . .
H9C H 0.9352 -0.0249 0.3007 0.106 Uiso 1 1 calc R . .
C10 C 0.7938(5) 0.3217(5) 0.1136(3) 0.0631(16) Uani 1 1 d . . .
H10A H 0.8443 0.3570 0.0853 0.095 Uiso 1 1 calc R B .
H10B H 0.7791 0.3937 0.1413 0.095 Uiso 1 1 calc R . .
H10C H 0.7125 0.2888 0.0909 0.095 Uiso 1 1 calc R . .
C11 C 1.1344(5) 0.0063(5) 0.1845(2) 0.0501(14) Uani 1 1 d . A .
H11 H 1.1361 -0.0762 0.2103 0.060 Uiso 1 1 calc R . .
C12 C 1.2402(5) 0.0974(5) 0.2158(3) 0.0538(14) Uani 1 1 d . A .
C13 C 1.3647(17) 0.172(2) 0.3104(9) 0.059(4) Uani 0.50 1 d PU A 1
H13 H 1.3758 0.2558 0.2869 0.071 Uiso 0.50 1 calc PR A 1
C14 C 1.4872(15) 0.0963(16) 0.3278(12) 0.086(6) Uani 0.50 1 d PU A 1
H14A H 1.5491 0.1609 0.3503 0.103 Uiso 0.50 1 calc PR A 1
H14B H 1.4739 0.0255 0.3570 0.103 Uiso 0.50 1 calc PR A 1
C15 C 1.5402(19) 0.040(2) 0.2886(11) 0.079(7) Uani 0.50 1 d PU A 1
H15A H 1.6185 -0.0043 0.3091 0.118 Uiso 0.50 1 calc P B 1
H15B H 1.5600 0.1076 0.2602 0.118 Uiso 0.50 1 calc P C 1
H15C H 1.4831 -0.0283 0.2664 0.118 Uiso 0.50 1 calc P D 1
C16 C 1.316(4) 0.210(4) 0.3748(19) 0.108(11) Uani 0.50 1 d PU A 1
H16A H 1.2363 0.2598 0.3656 0.163 Uiso 0.50 1 calc P E 1
H16B H 1.3807 0.2658 0.4001 0.163 Uiso 0.50 1 calc P F 1
H16C H 1.3043 0.1264 0.3964 0.163 Uiso 0.50 1 calc P G 1
C14A C 1.419(2) 0.1438(19) 0.3624(9) 0.100(5) Uani 0.50 1 d PU A 2
H14C H 1.4134 0.0516 0.3787 0.120 Uiso 0.50 1 calc PR A 2
H14D H 1.4976 0.1882 0.3838 0.120 Uiso 0.50 1 calc PR A 2
C13A C 1.410(3) 0.144(3) 0.2954(10) 0.096(6) Uani 0.50 1 d PU A 2
H13A H 1.3934 0.2402 0.2832 0.115 Uiso 0.50 1 calc PR A 2
C15A C 1.310(3) 0.222(4) 0.364(2) 0.104(8) Uani 0.50 1 d PU A 2
H15D H 1.3001 0.2334 0.4064 0.156 Uiso 0.50 1 calc P H 2
H15E H 1.2349 0.1764 0.3412 0.156 Uiso 0.50 1 calc P I 2
H15F H 1.3181 0.3113 0.3463 0.156 Uiso 0.50 1 calc P J 2
C16A C 1.549(4) 0.119(3) 0.291(2) 0.111(15) Uani 0.50 1 d PU A 2
H16D H 1.5564 0.1165 0.2479 0.166 Uiso 0.50 1 calc P K 2
H16E H 1.5780 0.0324 0.3098 0.166 Uiso 0.50 1 calc P L 2
H16F H 1.6024 0.1919 0.3112 0.166 Uiso 0.50 1 calc P M 2
C17 C 1.180(3) 0.392(3) 0.0770(15) 0.080(6) Uani 0.50 1 d PU B 1
H17A H 1.0911 0.3707 0.0584 0.095 Uiso 0.50 1 calc PR N 1
H17B H 1.1793 0.4525 0.1119 0.095 Uiso 0.50 1 calc PR N 1
C18 C 1.245(2) 0.466(3) 0.0290(13) 0.093(8) Uani 0.50 1 d PU B 1
H18A H 1.1989 0.5494 0.0156 0.140 Uiso 0.50 1 calc P O 1
H18B H 1.2445 0.4069 -0.0059 0.140 Uiso 0.50 1 calc P P 1
H18C H 1.3328 0.4885 0.0476 0.140 Uiso 0.50 1 calc P Q 1
C17A C 1.160(3) 0.356(3) 0.0638(16) 0.078(6) Uani 0.50 1 d PU B 2
H17C H 1.0828 0.3065 0.0446 0.094 Uiso 0.50 1 calc PR N 2
H17D H 1.1350 0.4123 0.0959 0.094 Uiso 0.50 1 calc PR N 2
C18A C 1.1814(19) 0.448(3) 0.0201(12) 0.094(8) Uani 0.50 1 d PU B 2
H18D H 1.1091 0.5090 0.0100 0.141 Uiso 0.50 1 calc PR B 2
H18E H 1.1924 0.3986 -0.0163 0.141 Uiso 0.50 1 calc PR B 2
H18F H 1.2580 0.4999 0.0359 0.141 Uiso 0.50 1 calc PR B 2
C19 C 1.4424(6) 0.1986(6) 0.0919(3) 0.0782(19) Uani 1 1 d . B .
H19A H 1.4431 0.2243 0.0494 0.094 Uiso 1 1 calc R . .
H19B H 1.4987 0.2620 0.1185 0.094 Uiso 1 1 calc R . .
C20 C 1.4969(6) 0.0555(7) 0.1028(3) 0.098(2) Uani 1 1 d . . .
H20A H 1.5828 0.0536 0.0946 0.147 Uiso 1 1 calc R B .
H20B H 1.4435 -0.0082 0.0759 0.147 Uiso 1 1 calc R . .
H20C H 1.4992 0.0296 0.1451 0.147 Uiso 1 1 calc R . .

loop_
_atom_site_aniso_label
_atom_site_aniso_U_11
_atom_site_aniso_U_22
_atom_site_aniso_U_33
_atom_site_aniso_U_23
_atom_site_aniso_U_13
_atom_site_aniso_U_12
Al1 0.0664(12) 0.0458(9) 0.0602(11) 0.0012(8) 0.0237(9) -0.0024(8)
N1 0.054(3) 0.048(2) 0.053(3) 0.000(2) 0.023(2) 0.004(2)
N2 0.062(3) 0.041(2) 0.060(3) -0.010(2) 0.025(2) 0.002(2)
N3 0.061(3) 0.044(2) 0.051(3) 0.003(2) 0.020(2) 0.005(2)
N4 0.049(3) 0.043(2) 0.049(3) 0.003(2) 0.021(2) 0.001(2)
N5 0.104(4) 0.085(4) 0.059(4) 0.014(3) -0.006(3) -0.043(3)
O1 0.067(2) 0.048(2) 0.055(2) 0.0001(18) 0.0222(19) -0.0099(18)
C1 0.057(4) 0.060(4) 0.055(4) -0.010(3) 0.016(3) 0.004(3)
C2 0.087(5) 0.056(4) 0.064(4) -0.021(3) 0.029(3) -0.009(3)
C3 0.070(4) 0.043(3) 0.081(5) -0.008(3) 0.032(3) -0.002(3)
C4 0.080(4) 0.083(4) 0.054(4) -0.013(3) 0.026(3) -0.001(4)
C5 0.122(6) 0.043(3) 0.097(5) -0.017(3) 0.042(5) -0.016(4)
C6 0.058(4) 0.053(3) 0.052(3) -0.001(3) 0.020(3) -0.007(3)
C7 0.053(4) 0.061(4) 0.073(4) -0.007(3) 0.031(3) -0.004(3)
C8 0.050(3) 0.047(3) 0.055(4) -0.009(3) 0.018(3) -0.001(3)
C9 0.089(4) 0.060(4) 0.074(4) 0.014(3) 0.043(4) -0.001(3)
C10 0.060(4) 0.066(4) 0.066(4) 0.001(3) 0.019(3) 0.015(3)
C11 0.062(4) 0.043(3) 0.050(3) -0.001(3) 0.020(3) -0.003(3)
C12 0.063(4) 0.045(3) 0.057(4) 0.003(3) 0.019(3) -0.001(3)
C13 0.070(10) 0.060(9) 0.048(8) -0.003(7) 0.018(7) -0.021(6)
C14 0.064(9) 0.080(11) 0.117(19) -0.040(11) 0.022(11) -0.023(8)
C15 0.051(8) 0.110(19) 0.081(10) -0.038(12) 0.026(7) -0.024(9)
C16 0.114(2) 0.113(2) 0.104(18) -0.047(16) 0.036(16) 0.033(17)
C14A 0.11(16) 0.098(13) 0.085(11) -0.037(11) 0.019(13) -0.026(11)
C13A 0.090(14) 0.105(15) 0.074(10) 0.037(11) -0.029(9) -0.023(13)
C15A 0.095(13) 0.102(15) 0.115(19) -0.048(14) 0.022(12) -0.063(11)
C16A 0.114(19) 0.121(4) 0.106(2) 0.035(3) 0.044(18) 0.030(3)
C17 0.105(16) 0.073(12) 0.063(12) -0.024(8) 0.023(11) 0.029(10)
C18 0.094(2) 0.071(10) 0.116(14) 0.053(10) 0.021(15) -0.026(15)
C17A 0.089(11) 0.075(13) 0.075(16) -0.014(9) 0.027(11) -0.023(9)
C18A 0.093(17) 0.100(15) 0.111(15) 0.034(11) 0.073(15) 0.025(13)
C19 0.074(4) 0.081(5) 0.089(5) -0.008(4) 0.039(4) -0.010(4)
C20 0.075(5) 0.114(6) 0.110(6) -0.017(5) 0.032(4) 0.015(4)

loop_
_atom_type_symbol
_atom_type_description
_atom_type_scat_dispersion_real
_atom_type_scat_dispersion_imag
_atom_type_scat_source
C C 0.0033 0.0016 'International Tables Vol C Tables 4.2.6.8 and 6.1.1.4'
H H 0.0000 0.0000 'International Tables Vol C Tables 4.2.6.8 and 6.1.1.4'
N N 0.0061 0.0033 'International Tables Vol C Tables 4.2.6.8 and 6.1.1.4'
O O 0.0106 0.0060 'International Tables Vol C Tables 4.2.6.8 and 6.1.1.4'
Al Al 0.0645 0.0514 'International Tables Vol C Tables 4.2.6.8 and 6.1.1.4'

loop_
_geom_angle_atom_site_label_1
_geom_angle_atom_site_label_2
_geom_angle_atom_site_label_3
_geom_angle
O1 Al1 C17A 117.4(10)
O1 Al1 N1 94.58(17)
C17A Al1 N1 105.8(7)
O1 Al1 C19 109.2(3)
C17A Al1 C19 120.6(11)
N1 Al1 C19 104.9(2)
O1 Al1 C17 109.4(9)
C17A Al1 C17 14.0(12)
N1 Al1 C17 119.1(8)
C19 Al1 C17 117.1(10)
C1 N1 N2 105.6(4)
C1 N1 Al1 129.8(4)
N2 N1 Al1 123.9(3)
C3 N2 N1 110.7(4)
C3 N2 C11 127.5(4)
N1 N2 C11 120.7(4)
C8 N3 N4 104.5(4)
C6 N4 N3 112.3(4)
C6 N4 C11 128.7(4)
N3 N4 C11 118.8(4)
C12 N5 C13 119.4(9)
C12 N5 C13A 111.6(10)
C13 N5 C13A 26.4(10)
C12 O1 Al1 131.4(3)
N1 C1 C2 109.9(5)
N1 C1 C4 121.2(5)
C2 C1 C4 128.9(5)
C3 C2 C1 106.8(5)
N2 C3 C2 107.0(5)
N2 C3 C5 122.1(5)
C2 C3 C5 130.8(5)
N4 C6 C7 105.8(5)
N4 C6 C9 123.1(5)
C7 C6 C9 131.2(5)
C6 C7 C8 107.1(4)
N3 C8 C7 110.3(5)
N3 C8 C10 120.7(5)
C7 C8 C10 129.0(5)
N4 C11 N2 109.1(4)
N4 C11 C12 113.3(4)
N2 C11 C12 113.8(4)
N5 C12 O1 127.1(5)
N5 C12 C11 115.2(5)
O1 C12 C11 117.4(5)
C14 C13 N5 101.8(13)
C14 C13 C16 107(2)
N5 C13 C16 113.8(17)
C15 C14 C13 122(2)
C15A C14A C13A 98(3)
C16A C13A C14A 101(3)
C16A C13A N5 135(2)
C14A C13A N5 103.6(18)
C18 C17 Al1 112(2)
C18A C17A Al1 130(3)
C20 C19 Al1 115.0(4)

loop_
_geom_bond_atom_site_label_1
_geom_bond_atom_site_label_2
_geom_bond_distance
Al1 O1 1.775(4)
Al1 C17A 1.92(4)
Al1 N1 1.953(5)
Al1 C19 1.962(6)
Al1 C17 2.00(3)
N1 C1 1.355(6)
N1 N2 1.381(5)
N2 C3 1.355(6)
N2 C11 1.480(6)
N3 C8 1.332(6)
N3 N4 1.373(5)
N4 C6 1.352(6)
N4 C11 1.449(6)
N5 C12 1.273(7)
N5 C13 1.51(2)
N5 C13A 1.55(3)
O1 C12 1.318(6)
C1 C2 1.391(7)
C1 C4 1.487(7)
C2 C3 1.381(8)
C3 C5 1.509(7)
C6 C7 1.360(7)
C6 C9 1.507(7)
C7 C8 1.401(7)
C8 C10 1.483(7)
C11 C12 1.517(7)
C13 C14 1.50(3)
C13 C16 1.68(3)
C14 C15 1.27(3)
C14A C15A 1.42(4)
C14A C13A 1.49(3)
C13A C16A 1.55(5)
C17 C18 1.58(4)
C17A C18A 1.39(4)
C19 C20 1.535(9)
